data_7013329
loop_
_publ_author_name
'Robert Podgajny'
'Tomasz Korzeniak'
'Katarzyna Stadnicka'
'Yves Dromz\'ee'
'Nathaniel W. Alcock'
'William Errington'
'Krzysztof Krucza\/la'
'Maria Ba\/landa'
'Terence J. Kemp'
'Michel Verdaguer'
'Barbara Sieklucka'

_publ_section_title
;
 Coordination polymers based on octacyanometalates(IV,V)(M = Mo, W) and
 aliphatic polyamine copper(II) tectons with [N3] donor atom sets
;
_journal_issue 17
_journal_name_full 'Dalton Trans.'
_journal_page_first 3458
_journal_page_last 3468
_journal_paper_doi 10.1039/b306422k
_journal_year 2003
_chemical_formula_sum 'C32 H55 Cu2 N26 O2.5 W2'
_chemical_formula_weight 1338.7
_space_group_IT_number 2
_symmetry_cell_setting triclinic
_symmetry_space_group_name_Hall '-P 1'
_symmetry_space_group_name_H-M 'P -1'
_atom_sites_solution_hydrogens geom
_atom_sites_solution_primary direct
_atom_sites_solution_secondary difmap
_audit_creation_method SHELXL-97
_cell_angle_alpha 75.920(3)
_cell_angle_beta 77.685(3)
_cell_angle_gamma 71.825(3)
_cell_formula_units_Z 2
_cell_length_a 11.0223(6)
_cell_length_b 16.6418(9)
_cell_length_c 17.6382(10)
_cell_measurement_reflns_used 7491
_cell_measurement_temperature 180(2)
_cell_measurement_theta_max 15
_cell_measurement_theta_min 3
_cell_volume 2948.3(3)
_computing_cell_refinement 'SAINT (Siemens, 1995)'
_computing_data_collection 'SMART (Siemens, 1994)'
_computing_data_reduction 'SAINT (Siemens, 1995)'
_computing_molecular_graphics 'SHELXTL (Sheldrick, 1997)'
_computing_publication_material 'SHELXTL (Sheldrick, 1997)'
_computing_structure_refinement 'SHELXL-97 (Sheldrick, 1997)'
_computing_structure_solution 'SHELXS-97 (Sheldrick, 1990)'
_diffrn_ambient_temperature 180(2)
_diffrn_detector_area_resol_mean 8.192
_diffrn_measured_fraction_theta_full 0.974
_diffrn_measured_fraction_theta_max 0.974
_diffrn_measurement_device_type 'Siemens SMART diffractometer'
_diffrn_measurement_method '\w scans'
_diffrn_radiation_monochromator graphite
_diffrn_radiation_source 'fine-focus sealed tube'
_diffrn_radiation_type MoK\a
_diffrn_radiation_wavelength 0.71073
_diffrn_reflns_av_R_equivalents 0.0621
_diffrn_reflns_av_sigmaI/netI 0.0674
_diffrn_reflns_limit_h_max 11
_diffrn_reflns_limit_h_min -13
_diffrn_reflns_limit_k_max 19
_diffrn_reflns_limit_k_min -19
_diffrn_reflns_limit_l_max 11
_diffrn_reflns_limit_l_min -20
_diffrn_reflns_number 15096
_diffrn_reflns_theta_full 25.00
_diffrn_reflns_theta_max 25.00
_diffrn_reflns_theta_min 1.97
_diffrn_standards_decay_% nil
_exptl_absorpt_coefficient_mu 4.651
_exptl_absorpt_correction_T_max 0.6796
_exptl_absorpt_correction_T_min 0.2577
_exptl_absorpt_correction_type multi-scan
_exptl_absorpt_process_details 'SADABS (Sheldrick, 1996)'
_exptl_crystal_colour green
_exptl_crystal_density_diffrn 1.514
_exptl_crystal_density_method 'not measured'
_exptl_crystal_description prism
_exptl_crystal_F_000 1320
_exptl_crystal_size_max 0.40
_exptl_crystal_size_mid 0.12
_exptl_crystal_size_min 0.09
_refine_diff_density_max 3.553
_refine_diff_density_min -2.695
_refine_diff_density_rms 0.336
_refine_ls_extinction_method none
_refine_ls_goodness_of_fit_ref 1.174
_refine_ls_hydrogen_treatment mixed
_refine_ls_matrix_type full
_refine_ls_number_parameters 559
_refine_ls_number_reflns 10085
_refine_ls_number_restraints 6
_refine_ls_restrained_S_all 1.174
_refine_ls_R_factor_all 0.1256
_refine_ls_R_factor_gt 0.0959
_refine_ls_shift/su_max 0.020
_refine_ls_shift/su_mean 0.000
_refine_ls_structure_factor_coef Fsqd
_refine_ls_weighting_details 'calc w=1/[\s^2^(Fo^2^)+(0.0584P)^2^+187.0555P] where P=(Fo^2^+2Fc^2^)/3'
_refine_ls_weighting_scheme calc
_refine_ls_wR_factor_gt 0.2203
_refine_ls_wR_factor_ref 0.2479
_reflns_number_gt 7897
_reflns_number_total 10085
_reflns_threshold_expression >2sigma(I)
_cod_data_source_file b306422k.txt
_cod_data_source_block cu35
_cod_original_sg_symbol_H-M P-1
_cod_database_code 7013329

loop_
_symmetry_equiv_pos_as_xyz
'x, y, z'
'-x, -y, -z'

loop_
_atom_site_label
_atom_site_type_symbol
_atom_site_fract_x
_atom_site_fract_y
_atom_site_fract_z
_atom_site_U_iso_or_equiv
_atom_site_adp_type
_atom_site_occupancy
_atom_site_symmetry_multiplicity
_atom_site_calc_flag
_atom_site_refinement_flags
_atom_site_disorder_assembly
_atom_site_disorder_group
W1 W 0.15682(6) 0.19840(5) 0.46334(5) 0.0221(2) Uani 1 1 d . . .
W2 W 0.61688(7) 0.57531(5) 0.20318(5) 0.0260(2) Uani 1 1 d . . .
Cu3 Cu 0.2996(2) -0.13739(15) 0.54887(16) 0.0325(6) Uani 1 1 d . . .
Cu4 Cu 0.1928(2) 0.46900(16) 0.24505(15) 0.0316(6) Uani 1 1 d . . .
N11 N 0.2698(13) -0.0113(11) 0.5246(10) 0.027(4) Uani 1 1 d . . .
N12 N 0.1950(17) 0.3626(11) 0.3214(11) 0.034(4) Uani 1 1 d . . .
N13 N -0.1213(15) 0.3484(11) 0.4663(12) 0.038(4) Uani 1 1 d . . .
N14 N 0.254(2) 0.1299(14) 0.2955(13) 0.058(6) Uani 1 1 d . . .
N15 N 0.030(2) 0.1539(14) 0.6487(13) 0.054(5) Uani 1 1 d . . .
N16 N -0.0702(18) 0.1199(12) 0.4431(15) 0.054(6) Uani 1 1 d . . .
N17 N 0.2052(17) 0.3382(11) 0.5524(10) 0.034(4) Uani 1 1 d . . .
N18 N 0.4686(15) 0.1657(13) 0.4522(13) 0.046(5) Uani 1 1 d . . .
N21 N 0.827(2) 0.6429(17) 0.0591(14) 0.069(7) Uani 1 1 d . . .
N22 N 0.4038(16) 0.4647(13) 0.2398(11) 0.038(4) Uani 1 1 d . . .
N23 N 0.7570(17) 0.4031(12) 0.1219(13) 0.044(5) Uani 1 1 d . . .
N24 N 0.5408(15) 0.5292(12) 0.3965(11) 0.035(4) Uani 1 1 d . . .
N25 N 0.676(2) 0.7367(18) 0.2521(15) 0.070(7) Uani 1 1 d . . .
N26 N 0.3335(19) 0.7185(14) 0.2330(14) 0.058(6) Uani 1 1 d . . .
N27 N 0.480(2) 0.6274(17) 0.0441(13) 0.065(7) Uani 1 1 d . . .
N28 N 0.9000(18) 0.4813(14) 0.2671(14) 0.057(6) Uani 1 1 d . . .
N31 N 0.264(6) 0.010(4) 0.722(4) 0.21(2) Uiso 1 1 d . . .
N32 N 0.270(2) -0.1520(14) 0.6714(11) 0.050(5) Uani 1 1 d D . .
N33 N 0.3241(17) -0.2658(10) 0.5673(13) 0.041(5) Uani 1 1 d . . .
N34 N 0.3535(18) -0.1506(12) 0.4337(11) 0.040(4) Uani 1 1 d . . .
N35 N 0.268(5) -0.0282(19) 0.232(2) 0.133(16) Uani 1 1 d . . .
N41 N 0.2757(14) 0.4962(10) 0.4924(9) 0.028(4) Uani 1 1 d . . .
N42 N 0.0868(15) 0.5449(11) 0.3260(9) 0.028(4) Uani 1 1 d . . .
N43 N 0.1657(17) 0.5828(12) 0.1683(11) 0.042(5) Uani 1 1 d . . .
N44 N 0.233(2) 0.4125(15) 0.1492(14) 0.056(6) Uani 1 1 d . . .
N45 N 0.244(4) 0.224(3) 0.130(2) 0.131(15) Uani 1 1 d . . .
C11 C 0.2327(15) 0.0635(11) 0.5036(11) 0.020(4) Uani 1 1 d . . .
C12 C 0.1824(18) 0.3042(14) 0.3708(13) 0.034(5) Uani 1 1 d . . .
C13 C -0.0251(17) 0.3002(13) 0.4645(12) 0.029(4) Uani 1 1 d . . .
C14 C 0.219(2) 0.1529(14) 0.3559(12) 0.034(5) Uani 1 1 d . . .
C15 C 0.0738(18) 0.1673(15) 0.5845(13) 0.036(5) Uani 1 1 d . . .
C16 C 0.0111(17) 0.1456(12) 0.4492(12) 0.028(4) Uani 1 1 d . . .
C17 C 0.1894(16) 0.2895(11) 0.5231(12) 0.026(4) Uani 1 1 d . . .
C18 C 0.3658(19) 0.1725(14) 0.4535(13) 0.034(5) Uani 1 1 d . . .
C21 C 0.754(2) 0.6194(14) 0.1078(13) 0.035(5) Uani 1 1 d . . .
C22 C 0.4793(18) 0.4987(13) 0.2301(11) 0.028(4) Uani 1 1 d . . .
C23 C 0.7122(19) 0.4624(13) 0.1490(11) 0.030(4) Uani 1 1 d . . .
C24 C 0.5687(18) 0.5454(13) 0.3292(11) 0.026(4) Uani 1 1 d . . .
C25 C 0.657(2) 0.6800(16) 0.2371(14) 0.043(6) Uani 1 1 d . . .
C26 C 0.431(2) 0.6700(17) 0.2235(15) 0.047(6) Uani 1 1 d . . .
C27 C 0.5308(19) 0.6083(14) 0.0964(12) 0.033(5) Uani 1 1 d . . .
C28 C 0.803(2) 0.5128(15) 0.2450(14) 0.042(5) Uani 1 1 d . . .
C31 C 0.401(4) -0.058(3) 0.686(3) 0.114(14) Uiso 1 1 d D . .
H31A H 0.4194 -0.0418 0.6275 0.136 Uiso 1 1 calc R . .
H31B H 0.4759 -0.0580 0.7088 0.136 Uiso 1 1 calc R . .
C32 C 0.371(5) -0.144(3) 0.711(3) 0.140(18) Uiso 1 1 d D . .
H32A H 0.4518 -0.1896 0.6999 0.168 Uiso 1 1 calc R . .
H32B H 0.3432 -0.1540 0.7689 0.168 Uiso 1 1 calc R . .
C33 C 0.262(3) -0.244(2) 0.7016(14) 0.071(9) Uani 1 1 d . . .
H33A H 0.2852 -0.2642 0.7556 0.085 Uiso 1 1 calc R . .
H33B H 0.1728 -0.2462 0.7037 0.085 Uiso 1 1 calc R . .
C34 C 0.355(3) -0.3001(17) 0.6463(19) 0.067(9) Uani 1 1 d . . .
H34A H 0.4445 -0.3014 0.6476 0.080 Uiso 1 1 calc R . .
H34B H 0.3467 -0.3597 0.6633 0.080 Uiso 1 1 calc R . .
C35 C 0.415(2) -0.2999(17) 0.5040(18) 0.058(7) Uani 1 1 d . . .
H35A H 0.4152 -0.3597 0.5058 0.070 Uiso 1 1 calc R . .
H35B H 0.5034 -0.3001 0.5086 0.070 Uiso 1 1 calc R . .
C36 C 0.376(3) -0.2427(16) 0.4270(16) 0.053(7) Uani 1 1 d . . .
H36A H 0.4443 -0.2573 0.3822 0.064 Uiso 1 1 calc R . .
H36B H 0.2954 -0.2511 0.4174 0.064 Uiso 1 1 calc R . .
C37 C 0.272(3) -0.0927(17) 0.3758(17) 0.070(9) Uani 1 1 d D . .
H37A H 0.2443 -0.0339 0.3876 0.084 Uiso 1 1 calc R . .
H37B H 0.1928 -0.1117 0.3820 0.084 Uiso 1 1 calc R . .
C38 C 0.337(4) -0.089(2) 0.2910(17) 0.093(12) Uani 1 1 d D . .
H38A H 0.4201 -0.0765 0.2869 0.111 Uiso 1 1 calc R . .
H38B H 0.3564 -0.1471 0.2785 0.111 Uiso 1 1 calc R . .
C41 C 0.2526(17) 0.5107(14) 0.4096(12) 0.035(5) Uani 1 1 d D . .
H41A H 0.3048 0.4602 0.3858 0.042 Uiso 1 1 calc R . .
H41B H 0.2799 0.5618 0.3783 0.042 Uiso 1 1 calc R . .
C42 C 0.1117(16) 0.5244(14) 0.4069(11) 0.029(4) Uani 1 1 d D . .
H42A H 0.0861 0.4716 0.4349 0.034 Uiso 1 1 calc R . .
H42B H 0.0591 0.5720 0.4344 0.034 Uiso 1 1 calc R . .
C43 C 0.069(2) 0.6359(13) 0.2887(13) 0.036(5) Uani 1 1 d . . .
H43A H 0.1422 0.6555 0.2941 0.043 Uiso 1 1 calc R . .
H43B H -0.0117 0.6717 0.3146 0.043 Uiso 1 1 calc R . .
C44 C 0.062(2) 0.6447(14) 0.2024(13) 0.038(5) Uiso 1 1 d . . .
H44A H -0.0212 0.6365 0.1972 0.045 Uiso 1 1 calc R . .
H44B H 0.0647 0.7033 0.1739 0.045 Uiso 1 1 calc R . .
C45 C 0.157(3) 0.559(2) 0.0922(14) 0.065(8) Uani 1 1 d . . .
H45A H 0.0694 0.5529 0.0949 0.078 Uiso 1 1 calc R . .
H45B H 0.1692 0.6066 0.0473 0.078 Uiso 1 1 calc R . .
C46 C 0.252(3) 0.481(2) 0.0789(17) 0.069(8) Uani 1 1 d . . .
H46A H 0.3394 0.4883 0.0719 0.083 Uiso 1 1 calc R . .
H46B H 0.2414 0.4652 0.0305 0.083 Uiso 1 1 calc R . .
C47 C 0.344(4) 0.325(3) 0.160(2) 0.102(13) Uani 1 1 d D . .
H47A H 0.4274 0.3390 0.1531 0.122 Uiso 1 1 calc R . .
H47B H 0.3289 0.2934 0.2149 0.122 Uiso 1 1 calc R . .
C48 C 0.358(4) 0.266(2) 0.105(2) 0.101(13) Uani 1 1 d D . .
H48A H 0.4411 0.2203 0.1066 0.121 Uiso 1 1 calc R . .
H48B H 0.3564 0.2985 0.0497 0.121 Uiso 1 1 calc R . .
O1S O 0.634(3) 0.8544(18) 0.3529(17) 0.037(7) Uiso 0.50 1 d P . .
O2S O -0.123(3) 0.1274(19) 0.7960(18) 0.042(7) Uiso 0.50 1 d P . .
O3S O 0.984(3) 0.112(2) 0.155(2) 0.051(8) Uiso 0.50 1 d P . .
O4S O 0.041(3) 0.3552(19) 0.0933(17) 0.039(7) Uiso 0.50 1 d P . .
O5S O 0.670(4) 0.274(3) 0.078(2) 0.067(10) Uiso 0.50 1 d P . .

loop_
_atom_site_aniso_label
_atom_site_aniso_U_11
_atom_site_aniso_U_22
_atom_site_aniso_U_33
_atom_site_aniso_U_23
_atom_site_aniso_U_13
_atom_site_aniso_U_12
W1 0.0102(4) 0.0194(4) 0.0375(5) -0.0073(3) -0.0043(3) -0.0031(3)
W2 0.0148(4) 0.0367(5) 0.0286(4) -0.0045(3) -0.0064(3) -0.0093(3)
Cu3 0.0313(13) 0.0212(12) 0.0457(15) -0.0027(10) -0.0107(11) -0.0074(10)
Cu4 0.0324(13) 0.0337(13) 0.0316(13) -0.0061(10) -0.0055(10) -0.0127(11)
N11 0.004(7) 0.040(10) 0.038(9) -0.013(8) -0.003(6) -0.004(6)
N12 0.034(10) 0.028(9) 0.050(11) -0.018(9) -0.012(8) -0.008(8)
N13 0.015(9) 0.035(10) 0.060(12) -0.011(9) -0.004(8) -0.004(8)
N14 0.078(16) 0.053(13) 0.049(14) -0.009(11) 0.002(12) -0.032(12)
N15 0.052(13) 0.050(13) 0.056(14) -0.016(10) 0.011(11) -0.014(10)
N16 0.027(10) 0.028(10) 0.119(19) -0.036(11) -0.030(11) 0.008(8)
N17 0.038(10) 0.026(9) 0.038(10) -0.013(8) -0.003(8) -0.007(8)
N18 0.007(8) 0.054(12) 0.081(15) -0.028(11) -0.011(8) 0.001(8)
N21 0.057(15) 0.089(18) 0.060(15) 0.009(13) -0.005(12) -0.040(14)
N22 0.017(8) 0.060(12) 0.041(11) -0.007(9) -0.001(7) -0.018(9)
N23 0.028(10) 0.038(11) 0.069(14) -0.021(10) 0.000(9) -0.009(8)
N24 0.019(8) 0.045(11) 0.038(11) -0.004(8) -0.010(7) -0.004(7)
N25 0.069(17) 0.086(18) 0.077(18) -0.025(14) -0.006(13) -0.047(15)
N26 0.031(11) 0.051(13) 0.081(16) -0.025(12) -0.009(11) 0.016(10)
N27 0.055(14) 0.098(19) 0.045(13) -0.005(12) -0.025(11) -0.019(13)
N28 0.024(10) 0.071(14) 0.077(15) 0.007(12) -0.038(10) -0.011(10)
N32 0.057(13) 0.061(13) 0.034(11) 0.003(9) -0.010(9) -0.025(11)
N33 0.029(9) 0.014(8) 0.079(14) 0.011(8) -0.026(9) -0.009(7)
N34 0.041(11) 0.035(10) 0.040(11) -0.005(8) -0.014(9) 0.000(8)
N35 0.23(5) 0.052(17) 0.14(3) -0.004(18) -0.11(3) -0.02(2)
N41 0.017(8) 0.033(9) 0.032(9) -0.003(7) -0.012(7) -0.002(7)
N42 0.021(8) 0.042(10) 0.026(9) -0.013(7) -0.001(6) -0.012(7)
N43 0.031(10) 0.045(11) 0.040(11) 0.017(8) -0.012(8) -0.008(8)
N44 0.045(12) 0.066(14) 0.063(14) -0.029(12) -0.004(11) -0.014(11)
N45 0.12(3) 0.19(4) 0.13(3) -0.08(3) 0.02(2) -0.09(3)
C11 0.009(8) 0.014(9) 0.036(10) 0.000(7) -0.011(7) 0.000(7)
C12 0.019(10) 0.033(11) 0.047(13) -0.007(10) 0.003(9) -0.009(8)
C13 0.013(9) 0.033(11) 0.041(12) -0.010(9) 0.004(8) -0.009(8)
C14 0.037(12) 0.041(12) 0.028(11) -0.006(9) -0.002(9) -0.017(10)
C15 0.014(9) 0.053(13) 0.040(13) -0.022(10) 0.013(9) -0.010(9)
C16 0.016(9) 0.025(10) 0.044(12) -0.004(8) -0.007(8) -0.006(8)
C17 0.013(8) 0.009(8) 0.053(13) -0.007(8) -0.011(8) 0.006(7)
C18 0.020(11) 0.042(12) 0.050(13) -0.019(10) -0.001(9) -0.018(9)
C21 0.026(10) 0.044(12) 0.037(12) -0.015(10) 0.001(9) -0.011(9)
C22 0.020(10) 0.036(11) 0.027(10) -0.007(8) 0.003(8) -0.008(9)
C23 0.031(11) 0.036(12) 0.026(10) 0.004(9) -0.016(9) -0.012(9)
C24 0.023(9) 0.037(11) 0.018(10) -0.004(8) 0.007(7) -0.014(8)
C25 0.018(10) 0.056(15) 0.053(14) -0.007(12) -0.001(9) -0.014(10)
C26 0.042(14) 0.059(16) 0.051(15) -0.021(12) -0.004(11) -0.024(13)
C27 0.023(10) 0.044(12) 0.027(11) -0.010(9) 0.001(9) 0.000(9)
C28 0.051(15) 0.043(13) 0.042(13) -0.007(10) -0.013(11) -0.022(11)
C33 0.10(3) 0.09(2) 0.023(13) 0.024(14) -0.014(14) -0.06(2)
C34 0.059(17) 0.037(14) 0.10(2) 0.021(15) -0.031(17) -0.018(13)
C35 0.032(13) 0.045(14) 0.09(2) -0.009(14) 0.001(13) -0.010(11)
C36 0.060(16) 0.046(14) 0.058(16) -0.030(12) 0.010(13) -0.019(12)
C37 0.09(2) 0.040(15) 0.09(2) -0.015(14) -0.024(19) -0.020(15)
C38 0.12(3) 0.08(2) 0.09(3) -0.04(2) -0.06(2) 0.00(2)
C41 0.023(10) 0.045(13) 0.035(12) -0.009(10) -0.001(9) -0.011(9)
C42 0.019(9) 0.050(12) 0.021(10) -0.009(9) 0.000(7) -0.015(9)
C43 0.030(11) 0.031(11) 0.041(12) -0.002(9) 0.001(9) -0.007(9)
C45 0.056(17) 0.10(2) 0.029(13) 0.003(14) -0.014(12) -0.017(16)
C46 0.053(17) 0.10(2) 0.052(17) -0.020(16) 0.002(13) -0.018(17)
C47 0.07(2) 0.15(4) 0.09(3) -0.05(3) 0.00(2) -0.04(3)
C48 0.13(4) 0.08(3) 0.11(3) 0.00(2) -0.04(3) -0.05(2)

loop_
_atom_type_symbol
_atom_type_description
_atom_type_scat_dispersion_real
_atom_type_scat_dispersion_imag
_atom_type_scat_source
C C 0.0033 0.0016 'International Tables Vol C Tables 4.2.6.8 and 6.1.1.4'
H H 0.0000 0.0000 'International Tables Vol C Tables 4.2.6.8 and 6.1.1.4'
N N 0.0061 0.0033 'International Tables Vol C Tables 4.2.6.8 and 6.1.1.4'
O O 0.0106 0.0060 'International Tables Vol C Tables 4.2.6.8 and 6.1.1.4'
Cu Cu 0.3201 1.2651 'International Tables Vol C Tables 4.2.6.8 and 6.1.1.4'
W W -0.8490 6.8722 'International Tables Vol C Tables 4.2.6.8 and 6.1.1.4'

loop_
_geom_angle_atom_site_label_1
_geom_angle_atom_site_label_2
_geom_angle_atom_site_label_3
_geom_angle
_geom_angle_site_symmetry_1
_geom_angle_site_symmetry_3
_geom_angle_publ_flag
C14 W1 C11 78.2(8) . . ?
C14 W1 C12 71.9(8) . . ?
C11 W1 C12 143.6(7) . . ?
C14 W1 C16 73.3(8) . . ?
C11 W1 C16 76.8(7) . . ?
C12 W1 C16 112.8(8) . . ?
C14 W1 C15 143.8(8) . . ?
C11 W1 C15 72.1(8) . . ?
C12 W1 C15 142.6(8) . . ?
C16 W1 C15 80.1(8) . . ?
C14 W1 C18 79.1(8) . . ?
C11 W1 C18 72.7(7) . . ?
C12 W1 C18 81.5(8) . . ?
C16 W1 C18 142.3(7) . . ?
C15 W1 C18 110.2(8) . . ?
C14 W1 C13 113.4(8) . . ?
C11 W1 C13 141.3(7) . . ?
C12 W1 C13 71.7(7) . . ?
C16 W1 C13 72.3(7) . . ?
C15 W1 C13 80.1(8) . . ?
C18 W1 C13 143.9(7) . . ?
C14 W1 C17 140.0(8) . . ?
C11 W1 C17 119.1(6) . . ?
C12 W1 C17 75.6(8) . . ?
C16 W1 C17 142.6(7) . . ?
C15 W1 C17 74.4(8) . . ?
C18 W1 C17 73.5(7) . . ?
C13 W1 C17 76.7(7) . . ?
C24 W2 C21 144.2(7) . . ?
C24 W2 C25 79.0(8) . . ?
C21 W2 C25 73.9(8) . . ?
C24 W2 C27 141.1(7) . . ?
C21 W2 C27 73.3(8) . . ?
C25 W2 C27 115.9(9) . . ?
C24 W2 C22 72.3(7) . . ?
C21 W2 C22 141.3(7) . . ?
C25 W2 C22 142.4(8) . . ?
C27 W2 C22 76.2(8) . . ?
C24 W2 C23 113.9(7) . . ?
C21 W2 C23 76.7(8) . . ?
C25 W2 C23 141.6(8) . . ?
C27 W2 C23 77.7(7) . . ?
C22 W2 C23 74.0(7) . . ?
C24 W2 C28 75.6(8) . . ?
C21 W2 C28 76.0(8) . . ?
C25 W2 C28 77.9(8) . . ?
C27 W2 C28 140.5(8) . . ?
C22 W2 C28 116.6(8) . . ?
C23 W2 C28 71.5(8) . . ?
C24 W2 C26 78.2(8) . . ?
C21 W2 C26 115.2(9) . . ?
C25 W2 C26 73.9(8) . . ?
C27 W2 C26 72.8(8) . . ?
C22 W2 C26 76.8(8) . . ?
C23 W2 C26 142.4(8) . . ?
C28 W2 C26 144.5(9) . . ?
N11 Cu3 N33 176.1(7) . . ?
N11 Cu3 N34 94.3(7) . . ?
N33 Cu3 N34 82.8(8) . . ?
N11 Cu3 N32 97.1(8) . . ?
N33 Cu3 N32 86.0(9) . . ?
N34 Cu3 N32 167.3(8) . . ?
N11 Cu3 N16 90.5(6) . 2_556 ?
N33 Cu3 N16 87.3(6) . 2_556 ?
N34 Cu3 N16 97.7(8) . 2_556 ?
N32 Cu3 N16 87.8(8) . 2_556 ?
N11 Cu3 N18 93.5(6) . 2_656 ?
N33 Cu3 N18 88.9(7) . 2_656 ?
N34 Cu3 N18 84.0(7) . 2_656 ?
N32 Cu3 N18 89.7(8) . 2_656 ?
N16 Cu3 N18 175.6(7) 2_556 2_656 ?
N12 Cu4 N43 172.7(7) . . ?
N12 Cu4 N44 94.5(8) . . ?
N43 Cu4 N44 86.7(9) . . ?
N12 Cu4 N42 93.1(7) . . ?
N43 Cu4 N42 83.3(8) . . ?
N44 Cu4 N42 158.3(8) . . ?
N12 Cu4 N22 97.0(7) . . ?
N43 Cu4 N22 90.1(7) . . ?
N44 Cu4 N22 92.9(8) . . ?
N42 Cu4 N22 106.3(6) . . ?
C11 N11 Cu3 167.1(14) . . ?
C12 N12 Cu4 172.1(17) . . ?
C16 N16 Cu3 149.6(16) . 2_556 ?
C18 N18 Cu3 175.2(19) . 2_656 ?
C22 N22 Cu4 149.9(18) . . ?
C32 N32 C33 105(2) . . ?
C32 N32 Cu3 119(2) . . ?
C33 N32 Cu3 104.7(15) . . ?
C35 N33 C34 117(2) . . ?
C35 N33 Cu3 109.0(15) . . ?
C34 N33 Cu3 106.5(16) . . ?
C37 N34 C36 109.7(19) . . ?
C37 N34 Cu3 118.1(16) . . ?
C36 N34 Cu3 110.4(14) . . ?
C42 N42 C43 114.4(16) . . ?
C42 N42 Cu4 121.6(13) . . ?
C43 N42 Cu4 109.4(12) . . ?
C44 N43 C45 119.6(18) . . ?
C44 N43 Cu4 109.1(14) . . ?
C45 N43 Cu4 103.5(16) . . ?
C46 N44 C47 118(2) . . ?
C46 N44 Cu4 105.9(17) . . ?
C47 N44 Cu4 111.1(17) . . ?
N11 C11 W1 176.9(14) . . ?
N12 C12 W1 178.8(19) . . ?
N13 C13 W1 176.0(17) . . ?
N14 C14 W1 178.1(19) . . ?
N15 C15 W1 177(2) . . ?
N16 C16 W1 177.3(18) . . ?
N17 C17 W1 178.2(17) . . ?
N18 C18 W1 173.4(19) . . ?
N21 C21 W2 179(2) . . ?
N22 C22 W2 174.5(18) . . ?
N23 C23 W2 177.2(18) . . ?
N24 C24 W2 178.7(17) . . ?
N25 C25 W2 177(2) . . ?
N26 C26 W2 179(2) . . ?
N27 C27 W2 176(2) . . ?
N28 C28 W2 179(2) . . ?
C32 C31 N31 103(4) . . ?
N32 C32 C31 114(4) . . ?
C34 C33 N32 109(2) . . ?
N33 C34 C33 109(2) . . ?
N33 C35 C36 108(2) . . ?
N34 C36 C35 108(2) . . ?
N34 C37 C38 114(3) . . ?
N35 C38 C37 117(3) . . ?
N41 C41 C42 110.5(15) . . ?
N42 C42 C41 110.9(15) . . ?
N42 C43 C44 107.9(17) . . ?
N43 C44 C43 110.5(18) . . ?
C46 C45 N43 111(2) . . ?
C45 C46 N44 108(2) . . ?
C48 C47 N44 116(3) . . ?
C47 C48 N45 109(3) . . ?

loop_
_geom_bond_atom_site_label_1
_geom_bond_atom_site_label_2
_geom_bond_distance
_geom_bond_site_symmetry_2
_geom_bond_publ_flag
W1 C14 2.11(2) . ?
W1 C11 2.134(16) . ?
W1 C12 2.14(2) . ?
W1 C16 2.138(18) . ?
W1 C15 2.14(2) . ?
W1 C18 2.184(19) . ?
W1 C13 2.184(19) . ?
W1 C17 2.194(19) . ?
W2 C24 2.143(18) . ?
W2 C21 2.16(2) . ?
W2 C25 2.16(3) . ?
W2 C27 2.16(2) . ?
W2 C22 2.18(2) . ?
W2 C23 2.18(2) . ?
W2 C28 2.18(2) . ?
W2 C26 2.18(3) . ?
Cu3 N11 1.971(17) . ?
Cu3 N33 2.021(16) . ?
Cu3 N34 2.036(19) . ?
Cu3 N32 2.08(2) . ?
Cu3 N16 2.431(18) 2_556 ?
Cu3 N18 2.446(16) 2_656 ?
Cu4 N12 1.944(19) . ?
Cu4 N43 2.019(17) . ?
Cu4 N44 2.03(2) . ?
Cu4 N42 2.060(16) . ?
Cu4 N22 2.287(16) . ?
N11 C11 1.17(2) . ?
N12 C12 1.16(3) . ?
N13 C13 1.11(2) . ?
N14 C14 1.17(3) . ?
N15 C15 1.13(3) . ?
N16 C16 1.14(3) . ?
N16 Cu3 2.431(18) 2_556 ?
N17 C17 1.13(2) . ?
N18 C18 1.10(2) . ?
N18 Cu3 2.446(16) 2_656 ?
N21 C21 1.13(3) . ?
N22 C22 1.11(2) . ?
N23 C23 1.13(3) . ?
N24 C24 1.15(2) . ?
N25 C25 1.13(3) . ?
N26 C26 1.13(3) . ?
N27 C27 1.11(3) . ?
N28 C28 1.14(3) . ?
N31 C31 1.69(7) . ?
N32 C32 1.49(5) . ?
N32 C33 1.51(3) . ?
N33 C35 1.43(3) . ?
N33 C34 1.44(3) . ?
N34 C37 1.47(3) . ?
N34 C36 1.51(3) . ?
N35 C38 1.43(4) . ?
N41 C41 1.48(2) . ?
N42 C42 1.45(2) . ?
N42 C43 1.47(3) . ?
N43 C44 1.42(3) . ?
N43 C45 1.52(3) . ?
N44 C46 1.49(4) . ?
N44 C47 1.59(4) . ?
N45 C48 1.55(5) . ?
C31 C32 1.51(2) . ?
C33 C34 1.52(4) . ?
C35 C36 1.52(4) . ?
C37 C38 1.51(2) . ?
C41 C42 1.51(2) . ?
C43 C44 1.51(3) . ?
C45 C46 1.43(4) . ?
C47 C48 1.51(2) . ?

loop_
_geom_torsion_atom_site_label_1
_geom_torsion_atom_site_label_2
_geom_torsion_atom_site_label_3
_geom_torsion_atom_site_label_4
_geom_torsion
_geom_torsion_site_symmetry_1
_geom_torsion_site_symmetry_2
_geom_torsion_site_symmetry_3
_geom_torsion_site_symmetry_4
_geom_torsion_publ_flag
N33 Cu3 N11 C11 25(15) . . . . ?
N34 Cu3 N11 C11 68(7) . . . . ?
N32 Cu3 N11 C11 -118(7) . . . . ?
N16 Cu3 N11 C11 -30(7) 2_556 . . . ?
N18 Cu3 N11 C11 152(7) 2_656 . . . ?
N43 Cu4 N12 C12 -28(16) . . . . ?
N44 Cu4 N12 C12 -127(12) . . . . ?
N42 Cu4 N12 C12 32(12) . . . . ?
N22 Cu4 N12 C12 139(12) . . . . ?
N12 Cu4 N22 C22 -152(3) . . . . ?
N43 Cu4 N22 C22 27(3) . . . . ?
N44 Cu4 N22 C22 114(3) . . . . ?
N42 Cu4 N22 C22 -56(3) . . . . ?
N11 Cu3 N32 C32 -74(3) . . . . ?
N33 Cu3 N32 C32 108(3) . . . . ?
N34 Cu3 N32 C32 80(5) . . . . ?
N16 Cu3 N32 C32 -164(3) 2_556 . . . ?
N18 Cu3 N32 C32 19(3) 2_656 . . . ?
N11 Cu3 N32 C33 168.7(17) . . . . ?
N33 Cu3 N32 C33 -8.9(18) . . . . ?
N34 Cu3 N32 C33 -38(4) . . . . ?
N16 Cu3 N32 C33 78.5(18) 2_556 . . . ?
N18 Cu3 N32 C33 -97.8(18) 2_656 . . . ?
N11 Cu3 N33 C35 69(11) . . . . ?
N34 Cu3 N33 C35 26.0(16) . . . . ?
N32 Cu3 N33 C35 -147.8(16) . . . . ?
N16 Cu3 N33 C35 124.1(16) 2_556 . . . ?
N18 Cu3 N33 C35 -58.1(16) 2_656 . . . ?
N11 Cu3 N33 C34 -164(10) . . . . ?
N34 Cu3 N33 C34 153.6(17) . . . . ?
N32 Cu3 N33 C34 -20.2(16) . . . . ?
N16 Cu3 N33 C34 -108.2(17) 2_556 . . . ?
N18 Cu3 N33 C34 69.6(16) 2_656 . . . ?
N11 Cu3 N34 C37 -48.2(18) . . . . ?
N33 Cu3 N34 C37 129.2(18) . . . . ?
N32 Cu3 N34 C37 158(3) . . . . ?
N16 Cu3 N34 C37 42.9(19) 2_556 . . . ?
N18 Cu3 N34 C37 -141.2(19) 2_656 . . . ?
N11 Cu3 N34 C36 -175.4(15) . . . . ?
N33 Cu3 N34 C36 1.9(15) . . . . ?
N32 Cu3 N34 C36 31(4) . . . . ?
N16 Cu3 N34 C36 -84.4(16) 2_556 . . . ?
N18 Cu3 N34 C36 91.5(16) 2_656 . . . ?
N12 Cu4 N42 C42 40.6(14) . . . . ?
N43 Cu4 N42 C42 -145.8(14) . . . . ?
N44 Cu4 N42 C42 151(2) . . . . ?
N22 Cu4 N42 C42 -57.6(15) . . . . ?
N12 Cu4 N42 C43 177.5(13) . . . . ?
N43 Cu4 N42 C43 -8.9(13) . . . . ?
N44 Cu4 N42 C43 -72(3) . . . . ?
N22 Cu4 N42 C43 79.3(13) . . . . ?
N12 Cu4 N43 C44 42(7) . . . . ?
N44 Cu4 N43 C44 142.5(16) . . . . ?
N42 Cu4 N43 C44 -18.1(14) . . . . ?
N22 Cu4 N43 C44 -124.5(15) . . . . ?
N12 Cu4 N43 C45 -86(6) . . . . ?
N44 Cu4 N43 C45 14.1(15) . . . . ?
N42 Cu4 N43 C45 -146.5(15) . . . . ?
N22 Cu4 N43 C45 107.1(15) . . . . ?
N12 Cu4 N44 C46 -173.9(17) . . . . ?
N43 Cu4 N44 C46 13.4(17) . . . . ?
N42 Cu4 N44 C46 76(3) . . . . ?
N22 Cu4 N44 C46 -76.6(17) . . . . ?
N12 Cu4 N44 C47 -44(2) . . . . ?
N43 Cu4 N44 C47 143(2) . . . . ?
N42 Cu4 N44 C47 -154(2) . . . . ?
N22 Cu4 N44 C47 53(2) . . . . ?
Cu3 N11 C11 W1 4(37) . . . . ?
C14 W1 C11 N11 -68(31) . . . . ?
C12 W1 C11 N11 -103(31) . . . . ?
C16 W1 C11 N11 8(31) . . . . ?
C15 W1 C11 N11 91(31) . . . . ?
C18 W1 C11 N11 -150(31) . . . . ?
C13 W1 C11 N11 45(32) . . . . ?
C17 W1 C11 N11 151(31) . . . . ?
Cu4 N12 C12 W1 -29(100) . . . . ?
C14 W1 C12 N12 161(93) . . . . ?
C11 W1 C12 N12 -162(92) . . . . ?
C16 W1 C12 N12 99(93) . . . . ?
C15 W1 C12 N12 -5(93) . . . . ?
C18 W1 C12 N12 -118(93) . . . . ?
C13 W1 C12 N12 38(92) . . . . ?
C17 W1 C12 N12 -43(92) . . . . ?
C14 W1 C13 N13 85(27) . . . . ?
C11 W1 C13 N13 -16(28) . . . . ?
C12 W1 C13 N13 145(27) . . . . ?
C16 W1 C13 N13 22(27) . . . . ?
C15 W1 C13 N13 -60(27) . . . . ?
C18 W1 C13 N13 -171(27) . . . . ?
C17 W1 C13 N13 -136(27) . . . . ?
C11 W1 C14 N14 -151(64) . . . . ?
C12 W1 C14 N14 8(64) . . . . ?
C16 W1 C14 N14 130(64) . . . . ?
C15 W1 C14 N14 174(64) . . . . ?
C18 W1 C14 N14 -76(64) . . . . ?
C13 W1 C14 N14 68(64) . . . . ?
C17 W1 C14 N14 -29(65) . . . . ?
C14 W1 C15 N15 -176(46) . . . . ?
C11 W1 C15 N15 148(47) . . . . ?
C12 W1 C15 N15 -18(47) . . . . ?
C16 W1 C15 N15 -133(47) . . . . ?
C18 W1 C15 N15 85(47) . . . . ?
C13 W1 C15 N15 -59(47) . . . . ?
C17 W1 C15 N15 19(47) . . . . ?
Cu3 N16 C16 W1 13(47) 2_556 . . . ?
C14 W1 C16 N16 -147(44) . . . . ?
C11 W1 C16 N16 131(44) . . . . ?
C12 W1 C16 N16 -86(44) . . . . ?
C15 W1 C16 N16 58(44) . . . . ?
C18 W1 C16 N16 168(43) . . . . ?
C13 W1 C16 N16 -25(44) . . . . ?
C17 W1 C16 N16 10(45) . . . . ?
C14 W1 C17 N17 58(54) . . . . ?
C11 W1 C17 N17 166(54) . . . . ?
C12 W1 C17 N17 22(54) . . . . ?
C16 W1 C17 N17 -87(54) . . . . ?
C15 W1 C17 N17 -136(54) . . . . ?
C18 W1 C17 N17 107(54) . . . . ?
C13 W1 C17 N17 -52(54) . . . . ?
Cu3 N18 C18 W1 142(16) 2_656 . . . ?
C14 W1 C18 N18 149(20) . . . . ?
C11 W1 C18 N18 -131(20) . . . . ?
C12 W1 C18 N18 75(19) . . . . ?
C16 W1 C18 N18 -168(19) . . . . ?
C15 W1 C18 N18 -68(20) . . . . ?
C13 W1 C18 N18 34(20) . . . . ?
C17 W1 C18 N18 -2(19) . . . . ?
C24 W2 C21 N21 -11(100) . . . . ?
C25 W2 C21 N21 32(100) . . . . ?
C27 W2 C21 N21 156(100) . . . . ?
C22 W2 C21 N21 -165(100) . . . . ?
C23 W2 C21 N21 -123(100) . . . . ?
C28 W2 C21 N21 -50(100) . . . . ?
C26 W2 C21 N21 94(100) . . . . ?
Cu4 N22 C22 W2 -29(22) . . . . ?
C24 W2 C22 N22 127(19) . . . . ?
C21 W2 C22 N22 -68(19) . . . . ?
C25 W2 C22 N22 85(19) . . . . ?
C27 W2 C22 N22 -30(19) . . . . ?
C23 W2 C22 N22 -111(19) . . . . ?
C28 W2 C22 N22 -170(19) . . . . ?
C26 W2 C22 N22 45(19) . . . . ?
C24 W2 C23 N23 67(37) . . . . ?
C21 W2 C23 N23 -149(37) . . . . ?
C25 W2 C23 N23 170(37) . . . . ?
C27 W2 C23 N23 -73(37) . . . . ?
C22 W2 C23 N23 6(37) . . . . ?
C28 W2 C23 N23 132(37) . . . . ?
C26 W2 C23 N23 -35(38) . . . . ?
C21 W2 C24 N24 172(100) . . . . ?
C25 W2 C24 N24 131(89) . . . . ?
C27 W2 C24 N24 13(89) . . . . ?
C22 W2 C24 N24 -25(88) . . . . ?
C23 W2 C24 N24 -87(89) . . . . ?
C28 W2 C24 N24 -149(89) . . . . ?
C26 W2 C24 N24 55(89) . . . . ?
C24 W2 C25 N25 -147(46) . . . . ?
C21 W2 C25 N25 57(46) . . . . ?
C27 W2 C25 N25 -5(46) . . . . ?
C22 W2 C25 N25 -106(46) . . . . ?
C23 W2 C25 N25 98(46) . . . . ?
C28 W2 C25 N25 136(46) . . . . ?
C26 W2 C25 N25 -66(46) . . . . ?
C24 W2 C26 N26 -128(100) . . . . ?
C21 W2 C26 N26 87(100) . . . . ?
C25 W2 C26 N26 150(100) . . . . ?
C27 W2 C26 N26 25(100) . . . . ?
C22 W2 C26 N26 -54(100) . . . . ?
C23 W2 C26 N26 -14(100) . . . . ?
C28 W2 C26 N26 -172(100) . . . . ?
C24 W2 C27 N27 29(33) . . . . ?
C21 W2 C27 N27 -139(32) . . . . ?
C25 W2 C27 N27 -76(32) . . . . ?
C22 W2 C27 N27 66(32) . . . . ?
C23 W2 C27 N27 142(32) . . . . ?
C28 W2 C27 N27 -179(100) . . . . ?
C26 W2 C27 N27 -15(32) . . . . ?
C24 W2 C28 N28 -84(100) . . . . ?
C21 W2 C28 N28 74(100) . . . . ?
C25 W2 C28 N28 -2(100) . . . . ?
C27 W2 C28 N28 114(100) . . . . ?
C22 W2 C28 N28 -145(100) . . . . ?
C23 W2 C28 N28 154(100) . . . . ?
C26 W2 C28 N28 -40(100) . . . . ?
C33 N32 C32 C31 177(4) . . . . ?
Cu3 N32 C32 C31 60(5) . . . . ?
N31 C31 C32 N32 68(5) . . . . ?
C32 N32 C33 C34 -91(3) . . . . ?
Cu3 N32 C33 C34 35(3) . . . . ?
C35 N33 C34 C33 168(2) . . . . ?
Cu3 N33 C34 C33 46(2) . . . . ?
N32 C33 C34 N33 -56(3) . . . . ?
C34 N33 C35 C36 -169(2) . . . . ?
Cu3 N33 C35 C36 -48(2) . . . . ?
C37 N34 C36 C35 -159(2) . . . . ?
Cu3 N34 C36 C35 -28(2) . . . . ?
N33 C35 C36 N34 50(3) . . . . ?
C36 N34 C37 C38 -69(3) . . . . ?
Cu3 N34 C37 C38 163(2) . . . . ?
N34 C37 C38 N35 -174(3) . . . . ?
C43 N42 C42 C41 -83(2) . . . . ?
Cu4 N42 C42 C41 52(2) . . . . ?
N41 C41 C42 N42 175.8(16) . . . . ?
C42 N42 C43 C44 172.6(16) . . . . ?
Cu4 N42 C43 C44 32.3(18) . . . . ?
C45 N43 C44 C43 160(2) . . . . ?
Cu4 N43 C44 C43 42(2) . . . . ?
N42 C43 C44 N43 -50(2) . . . . ?
C44 N43 C45 C46 -164(2) . . . . ?
Cu4 N43 C45 C46 -42(3) . . . . ?
N43 C45 C46 N44 57(3) . . . . ?
C47 N44 C46 C45 -166(2) . . . . ?
Cu4 N44 C46 C45 -40(3) . . . . ?
C46 N44 C47 C48 -73(4) . . . . ?
Cu4 N44 C47 C48 164(3) . . . . ?
N44 C47 C48 N45 -73(4) . . . . ?
